data_4102246
loop_
_publ_author_name
'James D. Crowley'
'Kevin D. H\"anni'
'David A. Leigh'
'Alexandra M. Z. Slawin'

_publ_section_title
;
 Diels-Alder Active-Template Synthesis of Rotaxanes and
 Metal-Ion-Switchable Molecular Shuttles
;
_journal_name_full 'Journal of the American Chemical Society'
_journal_page_first 5309
_journal_page_last 5314
_journal_paper_doi 10.1021/ja101029u
_journal_volume 132
_journal_year 2010
_chemical_formula_moiety 'C31 H39 Cl2 Cu N O4'
_chemical_formula_sum 'C31 H39 Cl2 Cu N O4'
_chemical_formula_weight 624.07
_chemical_name_systematic
; 
 ? 
;
_space_group_IT_number 14
_symmetry_cell_setting monoclinic
_symmetry_space_group_name_Hall '-P 2ybc'
_symmetry_space_group_name_H-M 'P 1 21/c 1'
_atom_sites_solution_hydrogens geom
_atom_sites_solution_primary direct
_atom_sites_solution_secondary difmap
_audit_creation_method SHELXL-97
_cell_angle_alpha 90.00
_cell_angle_beta 104.229(3)
_cell_angle_gamma 90.00
_cell_formula_units_Z 4
_cell_length_a 17.5116(11)
_cell_length_b 8.6269(5)
_cell_length_c 21.0769(14)
_cell_measurement_reflns_used 9211
_cell_measurement_temperature 93(2)
_cell_measurement_theta_max 24.83
_cell_measurement_theta_min 1.96
_cell_volume 3086.4(3)
_computing_cell_refinement 'CrystalClear (Rigaku Corp., 2004)'
_computing_data_collection 'CrystalClear (Rigaku Corp., 2004)'
_computing_data_reduction 'CrystalClear (Rigaku Corp., 2004)'
_computing_molecular_graphics 'Bruker SHELXTL'
_computing_publication_material 'Bruker SHELXTL'
_computing_structure_refinement 'SHELXL-97 (Sheldrick, 1997)'
_computing_structure_solution 'SHELXS-97 (Sheldrick, 1990)'
_diffrn_ambient_temperature 93(2)
_diffrn_measured_fraction_theta_full 0.993
_diffrn_measured_fraction_theta_max 0.993
_diffrn_measurement_device_type CCD
_diffrn_measurement_method '\w scans'
_diffrn_radiation_monochromator confocal
_diffrn_radiation_source 'rotating anode'
_diffrn_radiation_type MoK\a
_diffrn_radiation_wavelength 0.71073
_diffrn_reflns_av_R_equivalents 0.0466
_diffrn_reflns_av_sigmaI/netI 0.0243
_diffrn_reflns_limit_h_max 21
_diffrn_reflns_limit_h_min -21
_diffrn_reflns_limit_k_max 10
_diffrn_reflns_limit_k_min -10
_diffrn_reflns_limit_l_max 25
_diffrn_reflns_limit_l_min -24
_diffrn_reflns_number 28924
_diffrn_reflns_theta_full 25.00
_diffrn_reflns_theta_max 25.35
_diffrn_reflns_theta_min 2.40
_exptl_absorpt_coefficient_mu 0.916
_exptl_absorpt_correction_T_max 1.0000
_exptl_absorpt_correction_T_min 0.9521
_exptl_absorpt_correction_type multi-scan
_exptl_absorpt_process_details 'Jacobson, R. (1998) Private communication'
_exptl_crystal_colour orange
_exptl_crystal_density_diffrn 1.343
_exptl_crystal_density_method 'not measured'
_exptl_crystal_description prism
_exptl_crystal_F_000 1308
_exptl_crystal_size_max 0.100
_exptl_crystal_size_mid 0.080
_exptl_crystal_size_min 0.050
_refine_diff_density_max 0.518
_refine_diff_density_min -0.270
_refine_diff_density_rms 0.058
_refine_ls_extinction_method none
_refine_ls_goodness_of_fit_ref 1.229
_refine_ls_hydrogen_treatment constr
_refine_ls_matrix_type full
_refine_ls_number_parameters 353
_refine_ls_number_reflns 5627
_refine_ls_number_restraints 0
_refine_ls_restrained_S_all 1.229
_refine_ls_R_factor_all 0.0490
_refine_ls_R_factor_gt 0.0470
_refine_ls_shift/su_max 0.001
_refine_ls_shift/su_mean 0.000
_refine_ls_structure_factor_coef Fsqd
_refine_ls_weighting_details 'calc w=1/[\s^2^(Fo^2^)+(0.0402P)^2^+3.4553P] where P=(Fo^2^+2Fc^2^)/3'
_refine_ls_weighting_scheme calc
_refine_ls_wR_factor_gt 0.1098
_refine_ls_wR_factor_ref 0.1108
_reflns_number_gt 5459
_reflns_number_total 5627
_reflns_threshold_expression >2sigma(I)
_cod_data_source_file ja101029u_si_002.cif
_cod_data_source_block dled166
_cod_database_code 4102246

loop_
_symmetry_equiv_pos_as_xyz
'x, y, z'
'-x, y+1/2, -z+1/2'
'-x, -y, -z'
'x, -y-1/2, z-1/2'

loop_
_atom_site_label
_atom_site_type_symbol
_atom_site_fract_x
_atom_site_fract_y
_atom_site_fract_z
_atom_site_U_iso_or_equiv
_atom_site_adp_type
_atom_site_occupancy
_atom_site_symmetry_multiplicity
_atom_site_calc_flag
_atom_site_refinement_flags
Cu1 Cu 0.59118(2) 1.09242(4) 0.160373(15) 0.02614(12) Uani 1 1 d .
Cl1 Cl 0.65031(4) 1.29808(8) 0.21072(3) 0.03441(18) Uani 1 1 d .
Cl2 Cl 0.46653(4) 1.18438(8) 0.11475(3) 0.03239(17) Uani 1 1 d .
C1 C 0.65771(18) 1.2256(3) 0.04299(15) 0.0323(6) Uani 1 1 d .
H1A H 0.6739 1.3121 0.0743 0.039 Uiso 1 1 calc R
H1B H 0.6060 1.2524 0.0136 0.039 Uiso 1 1 calc R
O2 O 0.64955(11) 1.0852(2) 0.07896(9) 0.0273(4) Uani 1 1 d .
C3 C 0.62458(19) 0.9560(3) 0.03661(13) 0.0327(6) Uani 1 1 d .
H3A H 0.6700 0.9123 0.0224 0.039 Uiso 1 1 calc R
H3B H 0.5846 0.9897 -0.0028 0.039 Uiso 1 1 calc R
C4 C 0.59019(15) 0.8349(3) 0.07268(13) 0.0250(6) Uani 1 1 d .
N5 N 0.57030(13) 0.8808(3) 0.12724(10) 0.0237(5) Uani 1 1 d .
C6 C 0.53834(15) 0.7793(3) 0.16227(12) 0.0252(6) Uani 1 1 d .
C7 C 0.52223(16) 0.6281(3) 0.14146(13) 0.0273(6) Uani 1 1 d .
H7A H 0.4982 0.5585 0.1656 0.033 Uiso 1 1 calc R
C8 C 0.54196(16) 0.5799(3) 0.08444(13) 0.0283(6) Uani 1 1 d .
H8A H 0.5314 0.4766 0.0692 0.034 Uiso 1 1 calc R
C9 C 0.57694(16) 0.6831(3) 0.05014(13) 0.0276(6) Uani 1 1 d .
H9A H 0.5918 0.6509 0.0117 0.033 Uiso 1 1 calc R
C10 C 0.52307(17) 0.8433(3) 0.22464(13) 0.0303(6) Uani 1 1 d .
H10A H 0.4688 0.8850 0.2156 0.036 Uiso 1 1 calc R
H10B H 0.5275 0.7588 0.2571 0.036 Uiso 1 1 calc R
O11 O 0.57850(11) 0.9645(2) 0.25129(9) 0.0296(4) Uani 1 1 d .
C12 C 0.65277(18) 0.9077(4) 0.29422(14) 0.0346(7) Uani 1 1 d .
H12A H 0.6411 0.8234 0.3223 0.042 Uiso 1 1 calc R
H12B H 0.6786 0.9929 0.3231 0.042 Uiso 1 1 calc R
C13 C 0.70777(17) 0.8485(3) 0.25558(13) 0.0310(6) Uani 1 1 d .
C14 C 0.75657(17) 0.9521(4) 0.23268(15) 0.0351(7) Uani 1 1 d .
H14A H 0.7604 1.0564 0.2476 0.042 Uiso 1 1 calc R
C15 C 0.79879(17) 0.9058(4) 0.18924(16) 0.0375(7) Uani 1 1 d .
H15A H 0.8314 0.9779 0.1742 0.045 Uiso 1 1 calc R
C16 C 0.79396(17) 0.7529(4) 0.16710(15) 0.0374(7) Uani 1 1 d .
C17 C 0.74966(17) 0.6452(4) 0.19207(15) 0.0342(6) Uani 1 1 d .
H17A H 0.7484 0.5397 0.1790 0.041 Uiso 1 1 calc R
C18 C 0.70733(16) 0.6937(3) 0.23618(14) 0.0309(6) Uani 1 1 d .
H18A H 0.6775 0.6202 0.2535 0.037 Uiso 1 1 calc R
O19 O 0.83597(14) 0.7223(3) 0.12164(12) 0.0484(6) Uani 1 1 d .
C20 C 0.8273(2) 0.5739(4) 0.0927(2) 0.0521(9) Uani 1 1 d .
H20A H 0.7708 0.5481 0.0764 0.063 Uiso 1 1 calc R
H20B H 0.8522 0.4945 0.1252 0.063 Uiso 1 1 calc R
C21 C 0.8678(2) 0.5783(4) 0.0358(2) 0.0554(10) Uani 1 1 d .
H21A H 0.9224 0.6162 0.0524 0.066 Uiso 1 1 calc R
H21B H 0.8705 0.4717 0.0192 0.066 Uiso 1 1 calc R
C22 C 0.8260(2) 0.6801(5) -0.01968(19) 0.0555(9) Uani 1 1 d .
H22A H 0.8335 0.7897 -0.0056 0.067 Uiso 1 1 calc R
H22B H 0.7689 0.6574 -0.0296 0.067 Uiso 1 1 calc R
C23 C 0.8546(2) 0.6592(5) -0.0822(2) 0.0620(10) Uani 1 1 d .
H23A H 0.8441 0.5511 -0.0976 0.074 Uiso 1 1 calc R
H23B H 0.8235 0.7283 -0.1165 0.074 Uiso 1 1 calc R
C24 C 0.9406(2) 0.6933(5) -0.07423(19) 0.0573(10) Uani 1 1 d .
H24A H 0.9719 0.6183 -0.0428 0.069 Uiso 1 1 calc R
H24B H 0.9520 0.7983 -0.0553 0.069 Uiso 1 1 calc R
C25 C 0.9669(2) 0.6850(5) -0.13826(18) 0.0559(10) Uani 1 1 d .
H25A H 0.9462 0.5884 -0.1616 0.067 Uiso 1 1 calc R
H25B H 1.0252 0.6798 -0.1278 0.067 Uiso 1 1 calc R
C26 C 0.9393(2) 0.8232(5) -0.18380(18) 0.0544(10) Uani 1 1 d .
H26A H 0.9434 0.7956 -0.2284 0.065 Uiso 1 1 calc R
H26B H 0.8831 0.8436 -0.1859 0.065 Uiso 1 1 calc R
C27 C 0.9861(2) 0.9705(5) -0.1625(2) 0.0590(11) Uani 1 1 d .
H27A H 1.0373 0.9612 -0.1742 0.071 Uiso 1 1 calc R
H27B H 0.9972 0.9781 -0.1142 0.071 Uiso 1 1 calc R
C28 C 0.9467(2) 1.1216(6) -0.1919(2) 0.0624(11) Uani 1 1 d .
H28A H 0.9840 1.2085 -0.1781 0.075 Uiso 1 1 calc R
H28B H 0.9347 1.1147 -0.2403 0.075 Uiso 1 1 calc R
C29 C 0.8705(2) 1.1566(5) -0.17121(16) 0.0506(9) Uani 1 1 d .
H29A H 0.8496 1.2594 -0.1879 0.061 Uiso 1 1 calc R
H29B H 0.8301 1.0771 -0.1889 0.061 Uiso 1 1 calc R
O30 O 0.88965(13) 1.1551(3) -0.10149(11) 0.0450(6) Uani 1 1 d .
C31 C 0.82899(18) 1.1724(4) -0.07125(15) 0.0351(7) Uani 1 1 d .
C32 C 0.75134(18) 1.2041(4) -0.10223(14) 0.0369(7) Uani 1 1 d .
H32A H 0.7357 1.2150 -0.1485 0.044 Uiso 1 1 calc R
C33 C 0.69641(18) 1.2199(4) -0.06478(15) 0.0368(7) Uani 1 1 d .
H33A H 0.6429 1.2399 -0.0862 0.044 Uiso 1 1 calc R
C34 C 0.71768(17) 1.2071(3) 0.00281(14) 0.0302(6) Uani 1 1 d .
C35 C 0.79583(18) 1.1733(4) 0.03264(15) 0.0375(7) Uani 1 1 d .
H35A H 0.8115 1.1630 0.0789 0.045 Uiso 1 1 calc R
C36 C 0.85105(18) 1.1546(4) -0.00336(15) 0.0395(7) Uani 1 1 d .
H36A H 0.9040 1.1296 0.0179 0.047 Uiso 1 1 calc R

loop_
_atom_site_aniso_label
_atom_site_aniso_U_11
_atom_site_aniso_U_22
_atom_site_aniso_U_33
_atom_site_aniso_U_23
_atom_site_aniso_U_13
_atom_site_aniso_U_12
Cu1 0.0347(2) 0.02086(18) 0.02406(18) -0.00417(13) 0.00953(14) -0.00395(13)
Cl1 0.0435(4) 0.0246(3) 0.0348(4) -0.0090(3) 0.0090(3) -0.0064(3)
Cl2 0.0403(4) 0.0303(4) 0.0250(3) -0.0042(3) 0.0051(3) 0.0038(3)
C1 0.0425(16) 0.0217(13) 0.0358(15) 0.0028(12) 0.0155(13) -0.0046(12)
O2 0.0390(11) 0.0213(9) 0.0240(9) -0.0031(7) 0.0121(8) -0.0075(8)
C3 0.0491(17) 0.0269(14) 0.0257(14) -0.0074(12) 0.0160(13) -0.0131(13)
C4 0.0278(14) 0.0242(13) 0.0231(13) -0.0007(11) 0.0065(11) -0.0007(11)
N5 0.0275(11) 0.0223(11) 0.0216(11) -0.0009(9) 0.0067(9) -0.0011(9)
C6 0.0253(13) 0.0290(14) 0.0211(13) 0.0029(11) 0.0052(10) -0.0025(11)
C7 0.0290(14) 0.0253(14) 0.0258(14) 0.0039(11) 0.0034(11) -0.0046(11)
C8 0.0329(15) 0.0199(13) 0.0292(14) -0.0026(11) 0.0022(12) -0.0028(11)
C9 0.0345(15) 0.0255(14) 0.0231(13) -0.0049(11) 0.0074(11) -0.0025(11)
C10 0.0350(15) 0.0334(15) 0.0246(14) -0.0016(12) 0.0111(12) -0.0082(12)
O11 0.0370(11) 0.0286(10) 0.0240(9) -0.0037(8) 0.0091(8) -0.0047(8)
C12 0.0434(17) 0.0349(16) 0.0237(14) -0.0023(12) 0.0044(12) -0.0063(13)
C13 0.0297(14) 0.0338(15) 0.0253(14) 0.0013(12) -0.0009(11) -0.0046(12)
C14 0.0304(15) 0.0323(15) 0.0379(16) 0.0025(13) -0.0004(13) -0.0052(12)
C15 0.0286(15) 0.0356(17) 0.0466(18) 0.0098(14) 0.0058(13) -0.0060(12)
C16 0.0243(14) 0.0505(19) 0.0371(16) 0.0075(14) 0.0070(12) 0.0037(13)
C17 0.0292(15) 0.0354(16) 0.0359(16) 0.0005(13) 0.0037(12) -0.0010(12)
C18 0.0276(14) 0.0315(15) 0.0306(14) 0.0025(12) 0.0016(12) -0.0070(12)
O19 0.0462(13) 0.0465(14) 0.0585(15) -0.0017(12) 0.0245(12) -0.0016(11)
C20 0.058(2) 0.0382(19) 0.065(2) 0.0050(17) 0.0248(19) 0.0029(16)
C21 0.063(2) 0.041(2) 0.071(3) -0.0013(18) 0.033(2) 0.0071(17)
C22 0.049(2) 0.061(2) 0.058(2) 0.0012(19) 0.0155(18) -0.0015(18)
C23 0.058(2) 0.073(3) 0.054(2) -0.001(2) 0.0112(19) -0.010(2)
C24 0.047(2) 0.072(3) 0.052(2) 0.006(2) 0.0109(17) 0.0106(19)
C25 0.046(2) 0.073(3) 0.049(2) -0.0016(19) 0.0126(17) 0.0149(19)
C26 0.0390(19) 0.078(3) 0.045(2) -0.0037(19) 0.0083(16) 0.0086(18)
C27 0.0287(17) 0.093(3) 0.057(2) 0.004(2) 0.0150(16) 0.0016(19)
C28 0.048(2) 0.092(3) 0.054(2) 0.017(2) 0.0268(18) -0.001(2)
C29 0.050(2) 0.067(2) 0.0373(18) 0.0155(17) 0.0143(16) 0.0078(18)
O30 0.0371(12) 0.0624(15) 0.0384(12) 0.0044(11) 0.0147(10) -0.0006(11)
C31 0.0391(17) 0.0320(16) 0.0369(16) 0.0025(13) 0.0145(13) -0.0056(13)
C32 0.0410(17) 0.0431(18) 0.0269(15) 0.0100(13) 0.0088(13) 0.0044(14)
C33 0.0341(16) 0.0402(17) 0.0352(16) 0.0081(13) 0.0071(13) 0.0044(13)
C34 0.0381(16) 0.0220(13) 0.0324(15) 0.0028(11) 0.0124(13) -0.0056(12)
C35 0.0396(17) 0.0439(18) 0.0278(15) 0.0009(13) 0.0060(13) -0.0092(14)
C36 0.0294(15) 0.0513(19) 0.0356(16) 0.0018(14) 0.0036(13) -0.0054(14)

loop_
_atom_type_symbol
_atom_type_description
_atom_type_scat_dispersion_real
_atom_type_scat_dispersion_imag
_atom_type_scat_source
C C 0.0033 0.0016 'International Tables Vol C Tables 4.2.6.8 and 6.1.1.4'
H H 0.0000 0.0000 'International Tables Vol C Tables 4.2.6.8 and 6.1.1.4'
N N 0.0061 0.0033 'International Tables Vol C Tables 4.2.6.8 and 6.1.1.4'
O O 0.0106 0.0060 'International Tables Vol C Tables 4.2.6.8 and 6.1.1.4'
Cl Cl 0.1484 0.1585 'International Tables Vol C Tables 4.2.6.8 and 6.1.1.4'
Cu Cu 0.3201 1.2651 'International Tables Vol C Tables 4.2.6.8 and 6.1.1.4'

loop_
_geom_angle_atom_site_label_1
_geom_angle_atom_site_label_2
_geom_angle_atom_site_label_3
_geom_angle
N5 Cu1 Cl1 162.25(7)
N5 Cu1 O2 77.14(8)
Cl1 Cu1 O2 98.37(5)
N5 Cu1 O11 78.41(8)
Cl1 Cu1 O11 96.74(5)
O2 Cu1 O11 143.55(7)
N5 Cu1 Cl2 95.62(7)
Cl1 Cu1 Cl2 102.13(3)
O2 Cu1 Cl2 104.98(6)
O11 Cu1 Cl2 103.95(5)
O2 C1 C34 112.1(2)
O2 C1 H1A 109.2
C34 C1 H1A 109.2
O2 C1 H1B 109.2
C34 C1 H1B 109.2
H1A C1 H1B 107.9
C3 O2 C1 112.2(2)
C3 O2 Cu1 112.30(15)
C1 O2 Cu1 120.42(15)
O2 C3 C4 109.0(2)
O2 C3 H3A 109.9
C4 C3 H3A 109.9
O2 C3 H3B 109.9
C4 C3 H3B 109.9
H3A C3 H3B 108.3
N5 C4 C9 120.9(2)
N5 C4 C3 116.8(2)
C9 C4 C3 122.3(2)
C4 N5 C6 120.5(2)
C4 N5 Cu1 121.07(18)
C6 N5 Cu1 118.37(17)
N5 C6 C7 121.1(2)
N5 C6 C10 115.2(2)
C7 C6 C10 123.7(2)
C6 C7 C8 118.7(2)
C6 C7 H7A 120.6
C8 C7 H7A 120.6
C9 C8 C7 119.7(2)
C9 C8 H8A 120.2
C7 C8 H8A 120.2
C8 C9 C4 119.0(2)
C8 C9 H9A 120.5
C4 C9 H9A 120.5
O11 C10 C6 111.0(2)
O11 C10 H10A 109.4
C6 C10 H10A 109.4
O11 C10 H10B 109.4
C6 C10 H10B 109.4
H10A C10 H10B 108.0
C10 O11 C12 113.9(2)
C10 O11 Cu1 102.69(14)
C12 O11 Cu1 115.19(15)
O11 C12 C13 111.6(2)
O11 C12 H12A 109.3
C13 C12 H12A 109.3
O11 C12 H12B 109.3
C13 C12 H12B 109.3
H12A C12 H12B 108.0
C18 C13 C14 118.0(3)
C18 C13 C12 121.9(3)
C14 C13 C12 119.9(3)
C15 C14 C13 121.3(3)
C15 C14 H14A 119.4
C13 C14 H14A 119.4
C14 C15 C16 120.0(3)
C14 C15 H15A 120.0
C16 C15 H15A 120.0
O19 C16 C17 125.5(3)
O19 C16 C15 114.7(3)
C17 C16 C15 119.8(3)
C18 C17 C16 119.4(3)
C18 C17 H17A 120.3
C16 C17 H17A 120.3
C17 C18 C13 121.3(3)
C17 C18 H18A 119.4
C13 C18 H18A 119.4
C16 O19 C20 117.2(3)
O19 C20 C21 107.1(3)
O19 C20 H20A 110.3
C21 C20 H20A 110.3
O19 C20 H20B 110.3
C21 C20 H20B 110.3
H20A C20 H20B 108.6
C22 C21 C20 113.2(3)
C22 C21 H21A 108.9
C20 C21 H21A 108.9
C22 C21 H21B 108.9
C20 C21 H21B 108.9
H21A C21 H21B 107.8
C21 C22 C23 113.7(3)
C21 C22 H22A 108.8
C23 C22 H22A 108.8
C21 C22 H22B 108.8
C23 C22 H22B 108.8
H22A C22 H22B 107.7
C24 C23 C22 114.3(3)
C24 C23 H23A 108.7
C22 C23 H23A 108.7
C24 C23 H23B 108.7
C22 C23 H23B 108.7
H23A C23 H23B 107.6
C23 C24 C25 113.8(3)
C23 C24 H24A 108.8
C25 C24 H24A 108.8
C23 C24 H24B 108.8
C25 C24 H24B 108.8
H24A C24 H24B 107.7
C24 C25 C26 113.5(3)
C24 C25 H25A 108.9
C26 C25 H25A 108.9
C24 C25 H25B 108.9
C26 C25 H25B 108.9
H25A C25 H25B 107.7
C27 C26 C25 113.7(3)
C27 C26 H26A 108.8
C25 C26 H26A 108.8
C27 C26 H26B 108.8
C25 C26 H26B 108.8
H26A C26 H26B 107.7
C26 C27 C28 115.8(3)
C26 C27 H27A 108.3
C28 C27 H27A 108.3
C26 C27 H27B 108.3
C28 C27 H27B 108.3
H27A C27 H27B 107.4
C29 C28 C27 112.9(3)
C29 C28 H28A 109.0
C27 C28 H28A 109.0
C29 C28 H28B 109.0
C27 C28 H28B 109.0
H28A C28 H28B 107.8
O30 C29 C28 106.9(3)
O30 C29 H29A 110.3
C28 C29 H29A 110.3
O30 C29 H29B 110.3
C28 C29 H29B 110.3
H29A C29 H29B 108.6
C31 O30 C29 117.7(3)
O30 C31 C32 125.8(3)
O30 C31 C36 114.4(3)
C32 C31 C36 119.9(3)
C31 C32 C33 119.2(3)
C31 C32 H32A 120.4
C33 C32 H32A 120.4
C34 C33 C32 121.8(3)
C34 C33 H33A 119.1
C32 C33 H33A 119.1
C33 C34 C35 117.9(3)
C33 C34 C1 121.3(3)
C35 C34 C1 120.8(3)
C36 C35 C34 121.5(3)
C36 C35 H35A 119.3
C34 C35 H35A 119.3
C35 C36 C31 119.8(3)
C35 C36 H36A 120.1
C31 C36 H36A 120.1

loop_
_geom_bond_atom_site_label_1
_geom_bond_atom_site_label_2
_geom_bond_distance
Cu1 N5 1.957(2)
Cu1 Cl1 2.1923(7)
Cu1 O2 2.2036(18)
Cu1 O11 2.2690(19)
Cu1 Cl2 2.2993(8)
C1 O2 1.454(3)
C1 C34 1.511(4)
C1 H1A 0.9900
C1 H1B 0.9900
O2 C3 1.428(3)
C3 C4 1.502(4)
C3 H3A 0.9900
C3 H3B 0.9900
C4 N5 1.341(3)
C4 C9 1.393(4)
N5 C6 1.352(3)
C6 C7 1.383(4)
C6 C10 1.509(4)
C7 C8 1.393(4)
C7 H7A 0.9500
C8 C9 1.381(4)
C8 H8A 0.9500
C9 H9A 0.9500
C10 O11 1.444(3)
C10 H10A 0.9900
C10 H10B 0.9900
O11 C12 1.474(4)
C12 C13 1.496(4)
C12 H12A 0.9900
C12 H12B 0.9900
C13 C18 1.396(4)
C13 C14 1.402(4)
C14 C15 1.370(4)
C14 H14A 0.9500
C15 C16 1.395(5)
C15 H15A 0.9500
C16 O19 1.369(4)
C16 C17 1.394(4)
C17 C18 1.388(4)
C17 H17A 0.9500
C18 H18A 0.9500
O19 C20 1.410(4)
C20 C21 1.536(5)
C20 H20A 0.9900
C20 H20B 0.9900
C21 C22 1.501(5)
C21 H21A 0.9900
C21 H21B 0.9900
C22 C23 1.530(5)
C22 H22A 0.9900
C22 H22B 0.9900
C23 C24 1.502(5)
C23 H23A 0.9900
C23 H23B 0.9900
C24 C25 1.531(5)
C24 H24A 0.9900
C24 H24B 0.9900
C25 C26 1.533(5)
C25 H25A 0.9900
C25 H25B 0.9900
C26 C27 1.519(6)
C26 H26A 0.9900
C26 H26B 0.9900
C27 C28 1.533(6)
C27 H27A 0.9900
C27 H27B 0.9900
C28 C29 1.532(5)
C28 H28A 0.9900
C28 H28B 0.9900
C29 O30 1.425(4)
C29 H29A 0.9900
C29 H29B 0.9900
O30 C31 1.375(4)
C31 C32 1.383(4)
C31 C36 1.396(4)
C32 C33 1.393(4)
C32 H32A 0.9500
C33 C34 1.386(4)
C33 H33A 0.9500
C34 C35 1.389(4)
C35 C36 1.377(4)
C35 H35A 0.9500
C36 H36A 0.9500

loop_
_geom_torsion_atom_site_label_1
_geom_torsion_atom_site_label_2
_geom_torsion_atom_site_label_3
_geom_torsion_atom_site_label_4
_geom_torsion
C34 C1 O2 C3 -60.2(3)
C34 C1 O2 Cu1 164.13(18)
N5 Cu1 O2 C3 15.62(18)
Cl1 Cu1 O2 C3 178.14(18)
O11 Cu1 O2 C3 64.6(2)
Cl2 Cu1 O2 C3 -76.84(18)
N5 Cu1 O2 C1 151.3(2)
Cl1 Cu1 O2 C1 -46.21(19)
O11 Cu1 O2 C1 -159.71(18)
Cl2 Cu1 O2 C1 58.81(19)
C1 O2 C3 C4 -160.0(2)
Cu1 O2 C3 C4 -20.7(3)
O2 C3 C4 N5 16.6(4)
O2 C3 C4 C9 -165.3(2)
C9 C4 N5 C6 1.3(4)
C3 C4 N5 C6 179.4(2)
C9 C4 N5 Cu1 178.4(2)
C3 C4 N5 Cu1 -3.5(3)
Cl1 Cu1 N5 C4 -83.6(3)
O2 Cu1 N5 C4 -6.5(2)
O11 Cu1 N5 C4 -159.3(2)
Cl2 Cu1 N5 C4 97.6(2)
Cl1 Cu1 N5 C6 93.6(3)
O2 Cu1 N5 C6 170.6(2)
O11 Cu1 N5 C6 17.90(19)
Cl2 Cu1 N5 C6 -85.23(19)
C4 N5 C6 C7 -2.8(4)
Cu1 N5 C6 C7 -180.0(2)
C4 N5 C6 C10 176.6(2)
Cu1 N5 C6 C10 -0.6(3)
N5 C6 C7 C8 2.1(4)
C10 C6 C7 C8 -177.2(3)
C6 C7 C8 C9 0.0(4)
C7 C8 C9 C4 -1.4(4)
N5 C4 C9 C8 0.8(4)
C3 C4 C9 C8 -177.2(3)
N5 C6 C10 O11 -29.2(3)
C7 C6 C10 O11 150.1(3)
C6 C10 O11 C12 -86.6(3)
C6 C10 O11 Cu1 38.6(2)
N5 Cu1 O11 C10 -30.96(16)
Cl1 Cu1 O11 C10 166.35(15)
O2 Cu1 O11 C10 -79.67(19)
Cl2 Cu1 O11 C10 62.02(16)
N5 Cu1 O11 C12 93.44(18)
Cl1 Cu1 O11 C12 -69.26(17)
O2 Cu1 O11 C12 44.7(2)
Cl2 Cu1 O11 C12 -173.58(16)
C10 O11 C12 C13 80.0(3)
Cu1 O11 C12 C13 -38.3(3)
O11 C12 C13 C18 -90.2(3)
O11 C12 C13 C14 83.8(3)
C18 C13 C14 C15 4.1(4)
C12 C13 C14 C15 -170.2(3)
C13 C14 C15 C16 -0.2(5)
C14 C15 C16 O19 177.2(3)
C14 C15 C16 C17 -3.6(5)
O19 C16 C17 C18 -177.5(3)
C15 C16 C17 C18 3.5(4)
C16 C17 C18 C13 0.5(4)
C14 C13 C18 C17 -4.3(4)
C12 C13 C18 C17 169.9(3)
C17 C16 O19 C20 6.9(5)
C15 C16 O19 C20 -174.0(3)
C16 O19 C20 C21 170.1(3)
O19 C20 C21 C22 -68.0(4)
C20 C21 C22 C23 -167.6(3)
C21 C22 C23 C24 -59.7(5)
C22 C23 C24 C25 -175.2(4)
C23 C24 C25 C26 74.0(5)
C24 C25 C26 C27 76.1(4)
C25 C26 C27 C28 -161.4(3)
C26 C27 C28 C29 63.9(5)
C27 C28 C29 O30 54.9(5)
C28 C29 O30 C31 -175.2(3)
C29 O30 C31 C32 -5.7(5)
C29 O30 C31 C36 174.0(3)
O30 C31 C32 C33 -179.4(3)
C36 C31 C32 C33 0.9(5)
C31 C32 C33 C34 1.1(5)
C32 C33 C34 C35 -1.8(5)
C32 C33 C34 C1 179.6(3)
O2 C1 C34 C33 117.9(3)
O2 C1 C34 C35 -60.6(4)
C33 C34 C35 C36 0.7(5)
C1 C34 C35 C36 179.3(3)
C34 C35 C36 C31 1.2(5)
O30 C31 C36 C35 178.3(3)
C32 C31 C36 C35 -2.0(5)
